data_1505525
loop_
_publ_author_name
'Guo, Jixi'
'Liu, Lang'
'Liu, Guangfei'
'Jia, Dianzeng'
'Xie, Xiaolin'

_publ_section_title
;
 Synthesis and solid-state photochromism of 1,3-diphenyl-4-
 (2-chlorobenzal)-5-hydroxypyrazole 4-methylthiosemicarbazone.
;
_journal_issue 20
_journal_name_full 'Organic letters'
_journal_page_first 3989
_journal_page_last 3992
_journal_paper_doi 10.1021/ol7016005
_journal_volume 9
_journal_year 2007
_chemical_formula_sum 'C24 H20 Cl N5 O S'
_chemical_formula_weight 461.96
_chemical_name_systematic
; 
 ? 
;
_space_group_IT_number 14
_symmetry_cell_setting monoclinic
_symmetry_space_group_name_Hall '-P 2ybc'
_symmetry_space_group_name_H-M 'P 1 21/c 1'
_atom_sites_solution_hydrogens geom
_atom_sites_solution_primary direct
_atom_sites_solution_secondary difmap
_audit_creation_method SHELXL-97
_cell_angle_alpha 90.00
_cell_angle_beta 108.8080(10)
_cell_angle_gamma 90.00
_cell_formula_units_Z 4
_cell_length_a 12.4189(3)
_cell_length_b 14.1141(4)
_cell_length_c 13.3855(5)
_cell_measurement_reflns_used 19856
_cell_measurement_temperature 153(2)
_cell_measurement_theta_max 27.48
_cell_measurement_theta_min 3.08
_cell_volume 2220.95(12)
_computing_cell_refinement 'Rapid Auto Version 3.0 (Rigaku 2004)'
_computing_data_collection 'Rapid Auto Version 3.0 (Rigaku 2004)'
_computing_data_reduction 'Rapid Auto Version 3.0 (Rigaku 2004)'
_computing_molecular_graphics 'SHELXTL 5.1 (Bruker AXS, 2000)'
_computing_publication_material 'SHELXTL 5.1 (Bruker AXS, 2000)'
_computing_structure_refinement 'SHELXL-97 (Sheldrick, 1997)'
_computing_structure_solution 'SHELXS-97 (Sheldrick, 1990)'
_diffrn_ambient_temperature 153(2)
_diffrn_measured_fraction_theta_full 0.997
_diffrn_measured_fraction_theta_max 0.997
_diffrn_measurement_device_type 'Rigaku R-axis Spider'
_diffrn_measurement_method '\w scans'
_diffrn_radiation_monochromator graphite
_diffrn_radiation_source 'Rotating Anode'
_diffrn_radiation_type MoK\a
_diffrn_radiation_wavelength 0.71073
_diffrn_reflns_av_R_equivalents 0.0226
_diffrn_reflns_av_sigmaI/netI 0.0181
_diffrn_reflns_limit_h_max 16
_diffrn_reflns_limit_h_min -16
_diffrn_reflns_limit_k_max 18
_diffrn_reflns_limit_k_min -18
_diffrn_reflns_limit_l_max 17
_diffrn_reflns_limit_l_min -17
_diffrn_reflns_number 21272
_diffrn_reflns_theta_full 27.47
_diffrn_reflns_theta_max 27.47
_diffrn_reflns_theta_min 3.08
_diffrn_standards_decay_% 0
_diffrn_standards_interval_count 0
_diffrn_standards_interval_time 0
_diffrn_standards_number 0
_exptl_absorpt_coefficient_mu 0.293
_exptl_absorpt_correction_T_max 0.9171
_exptl_absorpt_correction_T_min 0.8600
_exptl_absorpt_correction_type empirical
_exptl_absorpt_process_details
;
Higashi, T. (1995). Program for 
Absorption Correction. Rigaku Corporation, Tokyo, Japan.
;
_exptl_crystal_colour colorless
_exptl_crystal_density_diffrn 1.382
_exptl_crystal_density_method 'not measured'
_exptl_crystal_description chunk
_exptl_crystal_F_000 960
_exptl_crystal_size_max 0.53
_exptl_crystal_size_mid 0.47
_exptl_crystal_size_min 0.30
_refine_diff_density_max 0.423
_refine_diff_density_min -0.494
_refine_diff_density_rms 0.050
_refine_ls_extinction_coef 0.0059(8)
_refine_ls_extinction_expression Fc^*^=kFc[1+0.001xFc^2^\l^3^/sin(2\q)]^-1/4^
_refine_ls_extinction_method SHELXL
_refine_ls_goodness_of_fit_ref 1.038
_refine_ls_hydrogen_treatment mixed
_refine_ls_matrix_type full
_refine_ls_number_parameters 332
_refine_ls_number_reflns 5086
_refine_ls_number_restraints 27
_refine_ls_restrained_S_all 1.055
_refine_ls_R_factor_all 0.0419
_refine_ls_R_factor_gt 0.0387
_refine_ls_shift/su_max 0.001
_refine_ls_shift/su_mean 0.000
_refine_ls_structure_factor_coef Fsqd
_refine_ls_weighting_details 'calc w=1/[\s^2^(Fo^2^)+(0.0494P)^2^+1.1545P] where P=(Fo^2^+2Fc^2^)/3'
_refine_ls_weighting_scheme calc
_refine_ls_wR_factor_gt 0.1003
_refine_ls_wR_factor_ref 0.1022
_reflns_number_gt 4657
_reflns_number_total 5086
_reflns_threshold_expression >2sigma(I)
_cod_data_source_file ol7016005-file003.cif
_cod_data_source_block 1
_cod_depositor_comments
;
The following automatic conversions were performed:

'_symmetry_cell_setting' value 'Monoclinic' changed to 'monoclinic'
according to /home/saulius/struct/CIF-dictionaries/cif_core.dic
dictionary named 'cif_core.dic' version 2.4.1 from
2010-06-29.

'_exptl_absorpt_correction_type' value 'Empirical'
changed to 'empirical' according to
/home/saulius/struct/CIF-dictionaries/cif_core.dic dictionary named
'cif_core.dic' version 2.4.1 from 2010-06-29.

Automatic conversion script
Id: cif_fix_values 1715 2011-07-08 13:25:40Z adriana 
;
_cod_original_sg_symbol_H-M P2(1)/c
_cod_database_code 1505525

loop_
_symmetry_equiv_pos_as_xyz
'x, y, z'
'-x, y+1/2, -z+1/2'
'-x, -y, -z'
'x, -y-1/2, z-1/2'

loop_
_atom_site_label
_atom_site_type_symbol
_atom_site_fract_x
_atom_site_fract_y
_atom_site_fract_z
_atom_site_U_iso_or_equiv
_atom_site_adp_type
_atom_site_occupancy
_atom_site_symmetry_multiplicity
_atom_site_calc_flag
_atom_site_refinement_flags
_atom_site_disorder_assembly
_atom_site_disorder_group
Cl Cl 0.68392(4) 0.64826(4) 0.95005(3) 0.04219(16) Uani 0.8961(16) 1 d P A 1
Cl' Cl 0.8363(4) 0.7645(3) 0.6825(4) 0.0447(13) Uiso 0.1039(16) 1 d PD A 2
S S 0.21571(3) 0.65062(3) 0.59655(3) 0.02858(11) Uani 1 1 d . . .
O O 0.47132(9) 0.67810(8) 0.47026(8) 0.0291(2) Uani 1 1 d . . .
N1 N 0.60326(10) 0.57603(9) 0.43833(9) 0.0244(3) Uani 1 1 d . . .
N2 N 0.70747(10) 0.53872(9) 0.49735(9) 0.0249(3) Uani 1 1 d D . .
N3 N 0.54287(9) 0.68662(9) 0.72904(9) 0.0228(2) Uani 1 1 d . A .
N4 N 0.43910(10) 0.65943(8) 0.65946(9) 0.0224(2) Uani 1 1 d D . .
N5 N 0.35842(10) 0.69508(10) 0.78745(10) 0.0281(3) Uani 1 1 d D . .
C1 C 0.45771(13) 0.59006(11) 0.26721(11) 0.0279(3) Uani 1 1 d . . .
H1 H 0.4014 0.5950 0.3010 0.034 Uiso 1 1 calc R . .
C2 C 0.42739(14) 0.59435(12) 0.15785(12) 0.0326(3) Uani 1 1 d . . .
H2 H 0.3501 0.6043 0.1168 0.039 Uiso 1 1 calc R . .
C3 C 0.50904(16) 0.58425(12) 0.10804(12) 0.0359(4) Uani 1 1 d . . .
H3 H 0.4878 0.5868 0.0333 0.043 Uiso 1 1 calc R . .
C4 C 0.62164(15) 0.57051(12) 0.16821(13) 0.0362(4) Uani 1 1 d . . .
H4 H 0.6773 0.5621 0.1342 0.043 Uiso 1 1 calc R . .
C5 C 0.65423(14) 0.56885(11) 0.27767(12) 0.0297(3) Uani 1 1 d . . .
H5 H 0.7319 0.5613 0.3187 0.036 Uiso 1 1 calc R . .
C6 C 0.57141(12) 0.57840(10) 0.32631(11) 0.0244(3) Uani 1 1 d . . .
C7 C 0.55954(12) 0.62929(10) 0.50346(11) 0.0230(3) Uani 1 1 d . . .
C8 C 0.63808(11) 0.61718(10) 0.60886(10) 0.0217(3) Uani 1 1 d . A .
C9 C 0.72577(11) 0.56016(10) 0.59987(11) 0.0224(3) Uani 1 1 d . . .
C10 C 0.83101(11) 0.52640(10) 0.67933(11) 0.0238(3) Uani 1 1 d . . .
C11 C 0.93421(13) 0.53153(12) 0.65802(13) 0.0321(3) Uani 1 1 d . . .
H11 H 0.9351 0.5511 0.5904 0.038 Uiso 1 1 calc R . .
C12 C 1.03520(13) 0.50793(14) 0.73620(15) 0.0403(4) Uani 1 1 d . . .
H12 H 1.1054 0.5130 0.7224 0.048 Uiso 1 1 calc R . .
C13 C 1.03423(14) 0.47709(14) 0.83405(15) 0.0427(4) Uani 1 1 d . . .
H13 H 1.1036 0.4610 0.8871 0.051 Uiso 1 1 calc R . .
C14 C 0.93214(14) 0.46970(13) 0.85472(13) 0.0380(4) Uani 1 1 d . . .
H14 H 0.9313 0.4473 0.9214 0.046 Uiso 1 1 calc R . .
C15 C 0.83080(12) 0.49521(11) 0.77767(11) 0.0285(3) Uani 1 1 d . . .
H15 H 0.7611 0.4913 0.7925 0.034 Uiso 1 1 calc R . .
C16 C 0.63297(11) 0.66694(10) 0.70432(10) 0.0218(3) Uani 1 1 d D . .
C17 C 0.74369(11) 0.70257(11) 0.77831(11) 0.0213(3) Uani 0.8961(16) 1 d PD A 1
C18 C 0.82297(12) 0.74031(12) 0.73610(12) 0.0273(3) Uani 0.8961(16) 1 d PD A 1
H18 H 0.8039 0.7455 0.6616 0.033 Uiso 0.8961(16) 1 calc PR A 1
C19 C 0.92885(13) 0.77054(14) 0.79946(14) 0.0370(4) Uani 0.8961(16) 1 d PD A 1
H19 H 0.9819 0.7955 0.7687 0.044 Uiso 0.8961(16) 1 calc PR A 1
C20 C 0.95700(15) 0.76421(17) 0.90805(13) 0.0456(5) Uani 0.8961(16) 1 d PD A 1
H20 H 1.0301 0.7836 0.9522 0.055 Uiso 0.8961(16) 1 calc PR A 1
C21 C 0.87829(15) 0.72953(16) 0.95183(13) 0.0407(5) Uani 0.8961(16) 1 d PD A 1
H21 H 0.8965 0.7272 1.0264 0.049 Uiso 0.8961(16) 1 calc PR A 1
C22 C 0.77287(12) 0.69808(12) 0.88767(11) 0.0277(3) Uani 0.8961(16) 1 d PD A 1
C17' C 0.7289(8) 0.6798(12) 0.8073(5) 0.032(4) Uiso 0.1039(16) 1 d PD A 2
C18' C 0.7307(8) 0.6503(9) 0.9066(7) 0.026(3) Uiso 0.1039(16) 1 d PD A 2
H18' H 0.6673 0.6169 0.9139 0.031 Uiso 0.1039(16) 1 calc PR A 2
C19' C 0.8228(10) 0.6685(13) 0.9950(4) 0.051(5) Uiso 0.1039(16) 1 d PD A 2
H19' H 0.8201 0.6500 1.0624 0.061 Uiso 0.1039(16) 1 calc PR A 2
C20' C 0.9189(10) 0.7132(14) 0.9874(6) 0.045(5) Uiso 0.1039(16) 1 d PD A 2
H20' H 0.9853 0.7200 1.0471 0.054 Uiso 0.1039(16) 1 calc PR A 2
C21' C 0.9145(11) 0.7475(16) 0.8891(9) 0.065(7) Uiso 0.1039(16) 1 d PD A 2
H21' H 0.9713 0.7901 0.8831 0.078 Uiso 0.1039(16) 1 calc PR A 2
C22' C 0.8276(10) 0.7200(10) 0.7998(5) 0.035(3) Uiso 0.1039(16) 1 d PD A 2
C23 C 0.34479(11) 0.67087(10) 0.68889(11) 0.0224(3) Uani 1 1 d . . .
C24 C 0.26525(14) 0.70993(15) 0.82962(14) 0.0427(4) Uani 1 1 d . . .
H24A H 0.2191 0.7638 0.7937 0.051 Uiso 1 1 calc R . .
H24B H 0.2962 0.7230 0.9054 0.051 Uiso 1 1 calc R . .
H24C H 0.2178 0.6529 0.8181 0.051 Uiso 1 1 calc R . .
H4N H 0.4306(16) 0.6611(14) 0.5927(8) 0.037(5) Uiso 1 1 d D . .
H5N H 0.4263(10) 0.7105(14) 0.8252(14) 0.037(5) Uiso 1 1 d D . .
H2N H 0.7293(16) 0.4868(10) 0.4742(15) 0.041(5) Uiso 1 1 d D . .

loop_
_atom_site_aniso_label
_atom_site_aniso_U_11
_atom_site_aniso_U_22
_atom_site_aniso_U_33
_atom_site_aniso_U_23
_atom_site_aniso_U_13
_atom_site_aniso_U_12
Cl 0.0368(3) 0.0700(4) 0.0195(2) 0.00718(19) 0.00862(17) -0.0057(2)
S 0.01886(17) 0.0384(2) 0.02505(19) -0.00666(14) 0.00227(13) 0.00439(14)
O 0.0272(5) 0.0388(6) 0.0206(5) 0.0024(4) 0.0070(4) 0.0094(4)
N1 0.0233(5) 0.0304(6) 0.0197(6) 0.0001(5) 0.0075(4) 0.0032(5)
N2 0.0240(6) 0.0281(6) 0.0231(6) -0.0012(5) 0.0083(5) 0.0034(5)
N3 0.0206(5) 0.0259(6) 0.0201(5) -0.0016(4) 0.0040(4) 0.0009(4)
N4 0.0190(5) 0.0291(6) 0.0176(5) -0.0023(4) 0.0036(4) 0.0018(4)
N5 0.0226(6) 0.0391(7) 0.0229(6) -0.0074(5) 0.0075(5) -0.0050(5)
C1 0.0303(7) 0.0311(7) 0.0233(7) -0.0034(6) 0.0098(6) -0.0069(6)
C2 0.0372(8) 0.0347(8) 0.0230(7) -0.0029(6) 0.0056(6) -0.0082(7)
C3 0.0543(10) 0.0344(8) 0.0209(7) 0.0003(6) 0.0147(7) -0.0037(7)
C4 0.0491(10) 0.0381(8) 0.0291(8) 0.0045(6) 0.0234(7) 0.0044(7)
C5 0.0347(8) 0.0310(7) 0.0276(7) 0.0043(6) 0.0156(6) 0.0040(6)
C6 0.0320(7) 0.0226(6) 0.0204(6) -0.0006(5) 0.0109(5) -0.0029(5)
C7 0.0231(6) 0.0270(7) 0.0199(6) -0.0006(5) 0.0085(5) -0.0006(5)
C8 0.0197(6) 0.0249(6) 0.0202(6) -0.0017(5) 0.0060(5) -0.0005(5)
C9 0.0209(6) 0.0238(6) 0.0233(6) -0.0014(5) 0.0081(5) -0.0023(5)
C10 0.0199(6) 0.0234(6) 0.0271(7) -0.0042(5) 0.0061(5) 0.0001(5)
C11 0.0259(7) 0.0356(8) 0.0377(8) -0.0018(6) 0.0145(6) 0.0023(6)
C12 0.0210(7) 0.0480(10) 0.0521(10) -0.0079(8) 0.0119(7) 0.0042(7)
C13 0.0246(7) 0.0547(11) 0.0407(9) -0.0080(8) -0.0008(7) 0.0095(7)
C14 0.0323(8) 0.0502(10) 0.0263(8) -0.0010(7) 0.0020(6) 0.0056(7)
C15 0.0226(6) 0.0356(8) 0.0257(7) -0.0034(6) 0.0054(5) -0.0004(6)
C16 0.0209(6) 0.0235(6) 0.0197(6) -0.0016(5) 0.0045(5) 0.0006(5)
C17 0.0199(7) 0.0219(7) 0.0213(7) -0.0024(6) 0.0054(6) -0.0006(6)
C18 0.0281(8) 0.0290(8) 0.0252(8) 0.0011(6) 0.0092(6) -0.0039(6)
C19 0.0266(8) 0.0380(9) 0.0453(11) -0.0017(8) 0.0101(8) -0.0101(7)
C20 0.0291(10) 0.0552(13) 0.0427(11) -0.0091(10) -0.0021(8) -0.0110(10)
C21 0.0363(10) 0.0536(12) 0.0239(9) -0.0066(8) -0.0016(8) -0.0030(9)
C22 0.0266(8) 0.0339(8) 0.0211(8) -0.0028(6) 0.0057(6) -0.0010(7)
C23 0.0216(6) 0.0232(6) 0.0221(6) -0.0005(5) 0.0063(5) 0.0019(5)
C24 0.0328(8) 0.0668(12) 0.0340(9) -0.0202(8) 0.0183(7) -0.0122(8)

loop_
_atom_type_symbol
_atom_type_description
_atom_type_scat_dispersion_real
_atom_type_scat_dispersion_imag
_atom_type_scat_source
C C 0.0033 0.0016 'International Tables Vol C Tables 4.2.6.8 and 6.1.1.4'
H H 0.0000 0.0000 'International Tables Vol C Tables 4.2.6.8 and 6.1.1.4'
N N 0.0061 0.0033 'International Tables Vol C Tables 4.2.6.8 and 6.1.1.4'
O O 0.0106 0.0060 'International Tables Vol C Tables 4.2.6.8 and 6.1.1.4'
S S 0.1246 0.1234 'International Tables Vol C Tables 4.2.6.8 and 6.1.1.4'
Cl Cl 0.1484 0.1585 'International Tables Vol C Tables 4.2.6.8 and 6.1.1.4'

loop_
_geom_angle_atom_site_label_1
_geom_angle_atom_site_label_2
_geom_angle_atom_site_label_3
_geom_angle
N2 N1 C7 109.31(11)
N2 N1 C6 120.09(11)
C7 N1 C6 128.13(12)
C9 N2 N1 108.33(11)
C9 N2 H2N 125.4(13)
N1 N2 H2N 117.2(13)
C16 N3 N4 117.65(11)
C23 N4 N3 118.41(11)
C23 N4 H4N 117.7(13)
N3 N4 H4N 117.8(13)
C23 N5 C24 124.23(13)
C23 N5 H5N 116.0(13)
C24 N5 H5N 119.1(13)
C6 C1 C2 119.06(14)
C6 C1 H1 120.5
C2 C1 H1 120.5
C3 C2 C1 120.61(15)
C3 C2 H2 119.7
C1 C2 H2 119.7
C4 C3 C2 119.48(14)
C4 C3 H3 120.3
C2 C3 H3 120.3
C3 C4 C5 120.83(15)
C3 C4 H4 119.6
C5 C4 H4 119.6
C4 C5 C6 118.99(15)
C4 C5 H5 120.5
C6 C5 H5 120.5
C1 C6 C5 121.00(13)
C1 C6 N1 119.31(13)
C5 C6 N1 119.69(13)
O C7 N1 123.47(12)
O C7 C8 130.71(13)
N1 C7 C8 105.78(12)
C9 C8 C7 106.58(12)
C9 C8 C16 127.11(12)
C7 C8 C16 125.82(12)
N2 C9 C8 109.74(12)
N2 C9 C10 118.71(12)
C8 C9 C10 131.47(13)
C15 C10 C11 119.37(13)
C15 C10 C9 120.96(12)
C11 C10 C9 119.54(13)
C12 C11 C10 119.78(15)
C12 C11 H11 120.1
C10 C11 H11 120.1
C13 C12 C11 120.44(15)
C13 C12 H12 119.8
C11 C12 H12 119.8
C12 C13 C14 120.02(15)
C12 C13 H13 120.0
C14 C13 H13 120.0
C13 C14 C15 119.94(16)
C13 C14 H14 120.0
C15 C14 H14 120.0
C10 C15 C14 120.42(14)
C10 C15 H15 119.8
C14 C15 H15 119.8
N3 C16 C8 127.19(12)
N3 C16 C17 116.32(12)
C8 C16 C17 116.42(12)
N3 C16 C17' 103.5(5)
C8 C16 C17' 127.1(6)
C17 C16 C17' 22.1(4)
C18 C17 C22 117.83(12)
C18 C17 C16 118.64(12)
C22 C17 C16 123.52(13)
C19 C18 C17 121.83(14)
C19 C18 H18 119.1
C17 C18 H18 119.1
C18 C19 C20 119.51(15)
C18 C19 H19 120.2
C20 C19 H19 120.2
C21 C20 C19 119.65(15)
C21 C20 H20 120.2
C19 C20 H20 120.2
C20 C21 C22 120.44(15)
C20 C21 H21 119.8
C22 C21 H21 119.8
C21 C22 C17 120.70(14)
C21 C22 Cl 116.89(12)
C17 C22 Cl 122.33(11)
C22' C17' C18' 116.8(4)
C22' C17' C16 116.1(7)
C18' C17' C16 127.0(7)
C19' C18' C17' 121.4(3)
C19' C18' H18' 119.3
C17' C18' H18' 119.3
C18' C19' C20' 121.2(3)
C18' C19' H19' 119.4
C20' C19' H19' 119.4
C19' C20' C21' 117.3(5)
C19' C20' H20' 121.3
C21' C20' H20' 121.3
C22' C21' C20' 120.2(4)
C22' C21' H21' 119.9
C20' C21' H21' 119.9
C21' C22' C17' 121.0(3)
C21' C22' Cl' 115.1(7)
C17' C22' Cl' 122.1(7)
N5 C23 N4 118.38(12)
N5 C23 S 123.80(11)
N4 C23 S 117.81(10)
N5 C24 H24A 109.5
N5 C24 H24B 109.5
H24A C24 H24B 109.5
N5 C24 H24C 109.5
H24A C24 H24C 109.5
H24B C24 H24C 109.5

loop_
_geom_bond_atom_site_label_1
_geom_bond_atom_site_label_2
_geom_bond_distance
Cl C22 1.7341(16)
Cl' C22' 1.727(2)
S C23 1.7034(14)
O C7 1.2484(17)
N1 N2 1.3846(16)
N1 C7 1.3875(18)
N1 C6 1.4225(17)
N2 C9 1.3512(18)
N2 H2N 0.872(9)
N3 C16 1.2952(17)
N3 N4 1.3790(16)
N4 C23 1.3605(17)
N4 H4N 0.865(9)
N5 C23 1.3198(18)
N5 C24 1.4569(19)
N5 H5N 0.860(9)
C1 C6 1.388(2)
C1 C2 1.390(2)
C1 H1 0.9500
C2 C3 1.389(2)
C2 H2 0.9500
C3 C4 1.384(3)
C3 H3 0.9500
C4 C5 1.389(2)
C4 H4 0.9500
C5 C6 1.390(2)
C5 H5 0.9500
C7 C8 1.4435(18)
C8 C9 1.3901(19)
C8 C16 1.4772(18)
C9 C10 1.4731(19)
C10 C15 1.389(2)
C10 C11 1.402(2)
C11 C12 1.390(2)
C11 H11 0.9500
C12 C13 1.384(3)
C12 H12 0.9500
C13 C14 1.386(2)
C13 H13 0.9500
C14 C15 1.393(2)
C14 H14 0.9500
C15 H15 0.9500
C16 C17 1.4987(16)
C16 C17' 1.514(3)
C17 C18 1.3895(18)
C17 C22 1.3914(18)
C18 C19 1.3825(17)
C18 H18 0.9500
C19 C20 1.384(2)
C19 H19 0.9500
C20 C21 1.381(2)
C20 H20 0.9500
C21 C22 1.3869(18)
C21 H21 0.9500
C17' C22' 1.384(3)
C17' C18' 1.386(3)
C18' C19' 1.379(3)
C18' H18' 0.9500
C19' C20' 1.383(3)
C19' H19' 0.9500
C20' C21' 1.386(3)
C20' H20' 0.9500
C21' C22' 1.383(3)
C21' H21' 0.9500
C24 H24A 0.9800
C24 H24B 0.9800
C24 H24C 0.9800

loop_
_geom_hbond_atom_site_label_D
_geom_hbond_atom_site_label_H
_geom_hbond_atom_site_label_A
_geom_hbond_distance_DH
_geom_hbond_distance_HA
_geom_hbond_distance_DA
_geom_hbond_angle_DHA
_geom_hbond_site_symmetry_A
N4 H4N O 0.865(9) 1.880(12) 2.7012(16) 157.8(18) .
N5 H5N O 0.860(9) 2.420(17) 2.9909(16) 124.4(16) 4_576
N2 H2N S 0.872(9) 2.354(10) 3.2256(13) 177.3(19) 3_666

loop_
_geom_torsion_atom_site_label_1
_geom_torsion_atom_site_label_2
_geom_torsion_atom_site_label_3
_geom_torsion_atom_site_label_4
_geom_torsion
C7 N1 N2 C9 5.42(15)
C6 N1 N2 C9 169.02(12)
C16 N3 N4 C23 173.47(13)
C6 C1 C2 C3 1.9(2)
C1 C2 C3 C4 -0.5(2)
C2 C3 C4 C5 -1.5(3)
C3 C4 C5 C6 1.9(2)
C2 C1 C6 C5 -1.5(2)
C2 C1 C6 N1 178.64(14)
C4 C5 C6 C1 -0.4(2)
C4 C5 C6 N1 179.46(14)
N2 N1 C6 C1 161.84(13)
C7 N1 C6 C1 -38.0(2)
N2 N1 C6 C5 -18.0(2)
C7 N1 C6 C5 142.16(15)
N2 N1 C7 O 173.54(13)
C6 N1 C7 O 11.6(2)
N2 N1 C7 C8 -4.49(15)
C6 N1 C7 C8 -166.39(13)
O C7 C8 C9 -175.85(15)
N1 C7 C8 C9 1.97(15)
O C7 C8 C16 -3.5(2)
N1 C7 C8 C16 174.35(13)
N1 N2 C9 C8 -4.11(16)
N1 N2 C9 C10 178.88(12)
C7 C8 C9 N2 1.30(16)
C16 C8 C9 N2 -170.95(13)
C7 C8 C9 C10 177.80(14)
C16 C8 C9 C10 5.6(2)
N2 C9 C10 C15 -142.10(14)
C8 C9 C10 C15 41.7(2)
N2 C9 C10 C11 42.06(19)
C8 C9 C10 C11 -134.18(16)
C15 C10 C11 C12 -1.8(2)
C9 C10 C11 C12 174.14(15)
C10 C11 C12 C13 1.7(3)
C11 C12 C13 C14 -0.1(3)
C12 C13 C14 C15 -1.3(3)
C11 C10 C15 C14 0.3(2)
C9 C10 C15 C14 -175.51(14)
C13 C14 C15 C10 1.2(3)
N4 N3 C16 C8 -0.5(2)
N4 N3 C16 C17 176.43(12)
N4 N3 C16 C17' -164.4(6)
C9 C8 C16 N3 -149.43(15)
C7 C8 C16 N3 39.7(2)
C9 C8 C16 C17 33.7(2)
C7 C8 C16 C17 -137.17(14)
C9 C8 C16 C17' 10.8(7)
C7 C8 C16 C17' -160.0(6)
N3 C16 C17 C18 -138.91(15)
C8 C16 C17 C18 38.4(2)
C17' C16 C17 C18 163.0(19)
N3 C16 C17 C22 42.6(2)
C8 C16 C17 C22 -140.17(15)
C17' C16 C17 C22 -15.5(18)
C22 C17 C18 C19 1.6(3)
C16 C17 C18 C19 -177.01(16)
C17 C18 C19 C20 -0.7(3)
C18 C19 C20 C21 -1.3(3)
C19 C20 C21 C22 2.2(3)
C20 C21 C22 C17 -1.3(3)
C20 C21 C22 Cl 175.64(18)
C18 C17 C22 C21 -0.6(3)
C16 C17 C22 C21 177.90(16)
C18 C17 C22 Cl -177.36(13)
C16 C17 C22 Cl 1.2(2)
N3 C16 C17' C22' -141.8(12)
C8 C16 C17' C22' 54.2(16)
C17 C16 C17' C22' -13.3(10)
N3 C16 C17' C18' 42.5(17)
C8 C16 C17' C18' -121.4(14)
C17 C16 C17' C18' 171(3)
C22' C17' C18' C19' 6(2)
C16 C17' C18' C19' -178.4(15)
C17' C18' C19' C20' -3(3)
C18' C19' C20' C21' 6(3)
C19' C20' C21' C22' -14(3)
C20' C21' C22' C17' 17(3)
C20' C21' C22' Cl' -177.4(18)
C18' C17' C22' C21' -13(2)
C16 C17' C22' C21' 170.7(16)
C18' C17' C22' Cl' -177.2(12)
C16 C17' C22' Cl' 7(2)
C24 N5 C23 N4 179.84(15)
C24 N5 C23 S -1.6(2)
N3 N4 C23 N5 -9.14(19)
N3 N4 C23 S 172.18(10)
